data_4079136
loop_
_publ_author_name
'Cao, Zhi'
'Forrest, William P.'
'Gao, Yang'
'Fanwick, Phillip E.'
'Ren, Tong'

_publ_section_title
;
 trans-[Fe(cyclam)(C2R)2]+: A New Family of Iron(III) Bis-Alkynyl
 Compounds
;
_journal_issue 17
_journal_name_full Organometallics
_journal_page_first 6199
_journal_paper_doi 10.1021/om300515r
_journal_volume 31
_journal_year 2012
_chemical_formula_moiety 'C24 H42 Fe1 N4 Si2,C1 F3 O3 S1'
_chemical_formula_sum 'C25 H42 F3 Fe N4 O3 S Si2'
_chemical_formula_weight 647.72
_space_group_IT_number 61
_symmetry_cell_setting orthorhombic
_symmetry_space_group_name_Hall '-P 2ac 2ab'
_symmetry_space_group_name_H-M 'P b c a'
_cell_angle_alpha 90.00
_cell_angle_beta 90.00
_cell_angle_gamma 90.00
_cell_formula_units_Z 4
_cell_length_a 12.0900(11)
_cell_length_b 11.6199(11)
_cell_length_c 24.842(3)
_cell_measurement_reflns_used 15312
_cell_measurement_temperature 150.0(2)
_cell_measurement_theta_max 66
_cell_measurement_theta_min 1
_cell_volume 3489.9(6)
_computing_cell_refinement 'CrystalClear (Rigaku, 2001)'
_computing_data_collection 'CrystalClear(Rigaku, 2001)'
_computing_data_reduction 'CrystalClear (Rigaku, 2001)'
_computing_molecular_graphics
;
    ORTEP (Johnson, 1976)
    PLATON (Spek, 2003)
;
_computing_publication_material 'SHELX97(Sheldrick, 2008) and local programs'
_computing_structure_refinement 'SHELX97 (Sheldrick, 2008)'
_computing_structure_solution
;
 Direct methods (SUPERFLIP, Palatinus and Chapuis 2007)
;
_diffrn_ambient_temperature 150.0(2)
_diffrn_measured_fraction_theta_full 0.9880
_diffrn_measured_fraction_theta_max 0.9880
_diffrn_measurement_details
;
Data were collected on a Rigaku Rapid which has a quarter 
chi circle and a 200 degree curved image plate at a fixed 
distance of 127.4mm.  Strategy was optimized using the 
CrystalClear software.  The completeness is the best 
that can be obtained with this geometry. The missing data are not cusp 
data but mostly high angle data.
;
_diffrn_measurement_device_type Rigaku_Rapid_II
_diffrn_measurement_method \w
_diffrn_radiation_monochromator 'confocal optics'
_diffrn_radiation_type CU-K\a
_diffrn_radiation_wavelength 1.54184
_diffrn_reflns_av_R_equivalents 0.1034
_diffrn_reflns_av_sigmaI/netI 0.0970
_diffrn_reflns_limit_h_max 14
_diffrn_reflns_limit_h_min -12
_diffrn_reflns_limit_k_max 13
_diffrn_reflns_limit_k_min -13
_diffrn_reflns_limit_l_max 29
_diffrn_reflns_limit_l_min -28
_diffrn_reflns_number 15312
_diffrn_reflns_theta_full 55.0
_diffrn_reflns_theta_max 66.86
_diffrn_reflns_theta_min 1.78
_diffrn_standards_number 0
_exptl_absorpt_coefficient_mu 5.076
_exptl_absorpt_correction_T_max 0.8163
_exptl_absorpt_correction_T_min 0.2683
_exptl_absorpt_correction_type multi-scan
_exptl_absorpt_process_details 'CrystalClear (Rigaku, 2001)'
_exptl_crystal_colour violet
_exptl_crystal_density_diffrn 1.233
_exptl_crystal_density_method 'not measured'
_exptl_crystal_description plate
_exptl_crystal_F_000 1364
_exptl_crystal_size_max 0.20
_exptl_crystal_size_mid 0.16
_exptl_crystal_size_min 0.04
_refine_diff_density_max 0.72
_refine_diff_density_min -0.54
_refine_ls_d_res_high 0.94
_refine_ls_extinction_coef 0.70E-03
_refine_ls_extinction_method 'SHELXL97 (Sheldrick 2008)'
_refine_ls_goodness_of_fit_ref 1.039
_refine_ls_hydrogen_treatment constr
_refine_ls_matrix_type full
_refine_ls_number_parameters 233
_refine_ls_number_reflns 2166
_refine_ls_number_restraints 15
_refine_ls_R_factor_all 0.134
_refine_ls_R_factor_gt 0.095
_refine_ls_shift/su_max 0.001
_refine_ls_structure_factor_coef Fsqd
_refine_ls_weighting_details 'w=1/[\s^2^(Fo^2^)+(0.1807P)^2^+0.0000P] where P=(Fo^2^+2Fc^2^)/3'
_refine_ls_weighting_scheme calc
_refine_ls_wR_factor_gt 0.252
_refine_ls_wR_factor_ref 0.292
_reflns_number_gt 1255
_reflns_number_total 2166
_reflns_threshold_expression >2.0\s(I)
_cod_data_source_file om300515r_si_001.cif
_cod_data_source_block Z281
_cod_depositor_comments
;
The following automatic conversions were performed:

'_refine_ls_weighting_scheme' value 'calc ' changed to 'calc'
according to /home/saulius/struct/CIF-dictionaries/cif_core.dic
dictionary named 'cif_core.dic' version 2.4.2 from 2011-04-26.

Automatic conversion script
Id: cif_fix_values 1891 2012-01-12 08:04:46Z andrius 

The following automatic conversions were performed:

data name '_iucr_refine_instruction_details' was replaced with
'_iucr_refine_instructions_details' as specified in the replacement
file 'data/replacement-values/replacement_tags.lst'.

Automatic conversion script
Id: cif_correct_tags 9268 2022-04-12 08:56:07Z antanas 
;
_cod_original_formula_sum 'C25 H42 F3 Fe1 N4 O3 S1 Si2'
_cod_database_code 4079136

loop_
_symmetry_equiv_pos_as_xyz
'x, y, z'
'-x+1/2, -y, z+1/2'
'-x, y+1/2, -z+1/2'
'x+1/2, -y+1/2, -z'
'-x, -y, -z'
'x-1/2, y, -z-1/2'
'x, -y-1/2, z-1/2'
'-x-1/2, y-1/2, z'

loop_
_atom_site_label
_atom_site_fract_x
_atom_site_fract_y
_atom_site_fract_z
_atom_site_U_iso_or_equiv
_atom_site_adp_type
_atom_site_occupancy
_atom_site_symmetry_multiplicity
_atom_site_calc_flag
_atom_site_refinement_flags
_atom_site_disorder_assembly
_atom_site_disorder_group
Fe1 0.5000 0.0000 0.0000 0.0625(8) Uani 1 2 d S . .
S1 0.0391(4) -0.0434(5) 0.0334(2) 0.0900(15) Uani 0.50 1 d P . .
Si1 0.82360(18) 0.23965(19) 0.23664(9) 0.0866(10) Uani 1 1 d D . .
F1 0.0601(12) 0.0171(9) 0.1327(4) 0.127(4) Uani 0.50 1 d P . .
F2 -0.1036(7) -0.0303(8) 0.1116(3) 0.088(3) Uani 0.50 1 d P . .
F3 0.0213(10) -0.1523(11) 0.1210(5) 0.138(4) Uani 0.50 1 d P . .
O1 0.0320(17) 0.0757(16) 0.0241(7) 0.133(7) Uani 0.50 1 d P . .
O2 -0.0394(10) -0.1159(13) 0.0055(5) 0.078(4) Uani 0.50 1 d P . .
O3 0.1465(8) -0.0905(11) 0.0380(7) 0.163(7) Uani 0.50 1 d P . .
N1 0.6306(5) 0.0094(6) -0.0494(3) 0.088(2) Uani 1 1 d . . .
N2 0.4404(6) 0.1547(5) -0.0217(3) 0.095(2) Uani 1 1 d . . .
C1 0.5867(5) 0.0706(6) 0.0566(3) 0.066(2) Uani 1 1 d . . .
C2 0.6395(6) 0.1130(6) 0.0939(3) 0.0644(19) Uani 1 1 d . A .
C3 0.6989(5) 0.1562(6) 0.1368(3) 0.0689(19) Uani 1 1 d . . .
C4 0.7495(6) 0.1915(6) 0.1761(3) 0.075(2) Uani 1 1 d . A .
C11 0.6146(8) 0.0739(9) -0.1007(3) 0.113(3) Uani 1 1 d . . .
C12 0.5647(8) 0.1884(9) -0.0922(4) 0.111(3) Uani 1 1 d . . .
C13 0.4495(8) 0.1899(8) -0.0755(4) 0.114(3) Uani 1 1 d . . .
C14 0.3195(8) 0.1585(9) -0.0016(4) 0.105(3) Uani 1 1 d . . .
C15 0.3216(7) 0.1059(8) 0.0528(5) 0.115(3) Uani 1 1 d . . .
C21 -0.0035(13) -0.0612(15) 0.1074(6) 0.064(4) Uani 0.50 1 d P . .
C5A 0.7384(11) 0.2226(18) 0.2950(4) 0.171(8) Uani 0.803(14) 1 d PD A 1
C5B 0.792(5) 0.135(4) 0.2896(18) 0.14(2) Uiso 0.197(14) 1 d PD A 2
C6A 0.8870(11) 0.3804(10) 0.2244(5) 0.142(6) Uani 0.803(14) 1 d PD A 1
C6B 0.758(3) 0.379(2) 0.2543(14) 0.085(14) Uiso 0.197(14) 1 d PD A 2
C7A 0.9435(9) 0.1428(12) 0.2475(5) 0.140(6) Uani 0.803(14) 1 d PD A 1
C7B 0.9696(16) 0.269(4) 0.2317(17) 0.091(15) Uiso 0.197(14) 1 d PD A 2
H1 0.6827 0.0522 -0.0304 0.105 Uiso 1 1 calc R . .
H2 0.4789 0.2088 -0.0014 0.114 Uiso 1 1 calc R . .
H11A 0.6871 0.0833 -0.1187 0.136 Uiso 1 1 calc R . .
H11B 0.5664 0.0284 -0.1249 0.136 Uiso 1 1 calc R . .
H12A 0.6087 0.2293 -0.0646 0.133 Uiso 1 1 calc R . .
H12B 0.5711 0.2325 -0.1261 0.133 Uiso 1 1 calc R . .
H13A 0.4193 0.2687 -0.0794 0.137 Uiso 1 1 calc R . .
H13B 0.4058 0.1377 -0.0987 0.137 Uiso 1 1 calc R . .
H14A 0.2926 0.2389 0.0002 0.126 Uiso 1 1 calc R . .
H14B 0.2707 0.1142 -0.0260 0.126 Uiso 1 1 calc R . .
H15A 0.3664 0.1541 0.0774 0.138 Uiso 1 1 calc R . .
H15B 0.2455 0.1013 0.0673 0.138 Uiso 1 1 calc R . .
H5A1 0.6709 0.2685 0.2908 0.256 Uiso 0.803(14) 1 calc PR A 1
H5A2 0.7789 0.2488 0.3269 0.256 Uiso 0.803(14) 1 calc PR A 1
H5A3 0.7187 0.1413 0.2992 0.256 Uiso 0.803(14) 1 calc PR A 1
H5B1 0.8171 0.1643 0.3245 0.212 Uiso 0.197(14) 1 calc PR A 2
H5B2 0.8300 0.0619 0.2818 0.212 Uiso 0.197(14) 1 calc PR A 2
H5B3 0.7120 0.1213 0.2909 0.212 Uiso 0.197(14) 1 calc PR A 2
H6A1 0.8289 0.4380 0.2188 0.212 Uiso 0.803(14) 1 calc PR A 1
H6A2 0.9341 0.3762 0.1923 0.212 Uiso 0.803(14) 1 calc PR A 1
H6A3 0.9320 0.4023 0.2556 0.212 Uiso 0.803(14) 1 calc PR A 1
H6B1 0.6840 0.3831 0.2385 0.128 Uiso 0.197(14) 1 calc PR A 2
H6B2 0.8034 0.4426 0.2403 0.128 Uiso 0.197(14) 1 calc PR A 2
H6B3 0.7526 0.3859 0.2936 0.128 Uiso 0.197(14) 1 calc PR A 2
H7A1 0.9918 0.1754 0.2752 0.211 Uiso 0.803(14) 1 calc PR A 1
H7A2 0.9850 0.1348 0.2138 0.211 Uiso 0.803(14) 1 calc PR A 1
H7A3 0.9171 0.0670 0.2591 0.211 Uiso 0.803(14) 1 calc PR A 1
H7B1 0.9903 0.3267 0.2585 0.137 Uiso 0.197(14) 1 calc PR A 2
H7B2 0.9867 0.2978 0.1956 0.137 Uiso 0.197(14) 1 calc PR A 2
H7B3 1.0112 0.1978 0.2383 0.137 Uiso 0.197(14) 1 calc PR A 2

loop_
_atom_site_aniso_label
_atom_site_aniso_U_11
_atom_site_aniso_U_22
_atom_site_aniso_U_33
_atom_site_aniso_U_12
_atom_site_aniso_U_13
_atom_site_aniso_U_23
Fe1 0.0450(12) 0.0724(14) 0.0703(13) 0.0022(7) -0.0073(7) -0.0026(8)
S1 0.076(3) 0.092(4) 0.102(4) -0.007(3) 0.014(3) -0.020(3)
Si1 0.0742(17) 0.108(2) 0.0773(17) -0.0117(11) -0.0123(12) -0.0094(12)
F1 0.164(10) 0.127(9) 0.091(7) -0.024(7) -0.004(8) 0.003(6)
F2 0.044(5) 0.135(7) 0.085(6) 0.009(4) 0.008(5) -0.022(5)
F3 0.200(11) 0.090(8) 0.123(9) 0.032(7) -0.076(7) -0.025(7)
O1 0.201(17) 0.100(15) 0.097(12) 0.001(10) 0.049(11) 0.032(10)
O2 0.046(6) 0.085(10) 0.104(10) -0.009(6) -0.003(7) -0.032(8)
O3 0.040(6) 0.136(11) 0.313(19) 0.019(7) -0.040(9) -0.115(12)
N1 0.062(4) 0.119(6) 0.082(5) -0.008(4) 0.000(3) -0.027(4)
N2 0.112(6) 0.071(5) 0.102(5) 0.003(4) -0.037(5) -0.014(4)
C1 0.047(4) 0.071(5) 0.079(5) 0.000(3) -0.009(4) 0.006(4)
C2 0.063(4) 0.061(5) 0.069(4) -0.002(4) -0.001(4) 0.004(4)
C3 0.062(4) 0.069(5) 0.076(5) -0.006(3) 0.003(4) -0.008(4)
C4 0.070(5) 0.071(5) 0.082(5) -0.011(4) -0.007(4) -0.005(4)
C11 0.106(7) 0.151(10) 0.081(6) -0.012(7) 0.013(5) 0.007(6)
C12 0.082(6) 0.132(9) 0.118(7) 0.008(6) -0.014(6) -0.016(6)
C13 0.137(9) 0.108(7) 0.098(7) -0.006(6) -0.041(7) 0.012(6)
C14 0.075(6) 0.125(8) 0.114(7) 0.039(6) 0.000(5) -0.013(6)
C15 0.080(6) 0.117(8) 0.149(10) 0.036(5) 0.016(6) -0.032(7)
C21 0.080(12) 0.054(10) 0.058(9) -0.029(8) -0.034(8) -0.015(9)
C5A 0.099(10) 0.34(2) 0.069(8) -0.049(13) 0.018(7) -0.032(9)
C6A 0.177(13) 0.120(11) 0.128(10) -0.059(9) -0.019(10) -0.023(8)
C7A 0.110(9) 0.169(14) 0.142(10) 0.009(8) -0.037(9) -0.020(10)

loop_
_atom_type_symbol
_atom_type_description
_atom_type_scat_dispersion_real
_atom_type_scat_dispersion_imag
_atom_type_scat_source
C C 0.0181 0.0091 'International Tables Vol C Tables 4.2.6.8 and 6.1.1.4'
H H 0.0000 0.0000 'International Tables Vol C Tables 4.2.6.8 and 6.1.1.4'
O O 0.0492 0.0322 'International Tables Vol C Tables 4.2.6.8 and 6.1.1.4'
F F 0.0727 0.0534 'International Tables Vol C Tables 4.2.6.8 and 6.1.1.4'
Si Si 0.2541 0.3302 'International Tables Vol C Tables 4.2.6.8 and 6.1.1.4'
S S 0.3331 0.5567 'International Tables Vol C Tables 4.2.6.8 and 6.1.1.4'
Fe Fe -1.1336 3.1974 'International Tables Vol C Tables 4.2.6.8 and 6.1.1.4'
N N 0.0311 0.0180 'International Tables Vol C Tables 4.2.6.8 and 6.1.1.4'

loop_
_geom_angle_atom_site_label_1
_geom_angle_atom_site_label_2
_geom_angle_atom_site_label_3
_geom_angle
_geom_angle_site_symmetry_1
_geom_angle_site_symmetry_3
C1 Fe1 C1 179.9990(10) . 5_655
C1 Fe1 N1 89.7(3) . .
C1 Fe1 N1 90.3(3) 5_655 .
C1 Fe1 N1 90.3(3) . 5_655
C1 Fe1 N1 89.7(3) 5_655 5_655
N1 Fe1 N1 179.9990(10) . 5_655
C1 Fe1 N2 89.5(3) . 5_655
C1 Fe1 N2 90.5(3) 5_655 5_655
N1 Fe1 N2 86.0(3) . 5_655
N1 Fe1 N2 94.0(3) 5_655 5_655
C1 Fe1 N2 90.5(3) . .
C1 Fe1 N2 89.5(3) 5_655 .
N1 Fe1 N2 94.0(3) . .
N1 Fe1 N2 86.0(3) 5_655 .
N2 Fe1 N2 180.00 5_655 .
O1 S1 O3 116.8(10) . .
O1 S1 O2 117.0(11) . .
O3 S1 O2 114.5(8) . .
O1 S1 O1 92.7(11) . 5_555
O3 S1 O1 116.4(9) . 5_555
O2 S1 O1 30.8(6) . 5_555
O1 S1 C21 104.4(9) . .
O3 S1 C21 97.4(10) . .
O2 S1 C21 102.7(7) . .
O1 S1 C21 129.9(8) 5_555 .
O1 S1 O2 18.4(8) . 5_555
O3 S1 O2 112.3(8) . 5_555
O2 S1 O2 107.1(7) . 5_555
O1 S1 O2 79.0(6) 5_555 5_555
C21 S1 O2 122.6(7) . 5_555
O1 S1 S1 52.2(8) . 5_555
O3 S1 S1 130.1(9) . 5_555
O2 S1 S1 67.4(7) . 5_555
O1 S1 S1 40.5(6) 5_555 5_555
C21 S1 S1 131.9(7) . 5_555
O2 S1 S1 39.8(4) 5_555 5_555
C5A Si1 C7B 129.8(14) . .
C5A Si1 C6A 118.3(7) . .
C7B Si1 C6A 53.9(16) . .
C5A Si1 C5B 39.3(18) . .
C7B Si1 C5B 112(2) . .
C6A Si1 C5B 143.1(19) . .
C5A Si1 C4 110.4(4) . .
C7B Si1 C4 118.6(14) . .
C6A Si1 C4 109.9(4) . .
C5B Si1 C4 106.4(19) . .
C5A Si1 C7A 105.4(7) . .
C7B Si1 C7A 50.1(16) . .
C6A Si1 C7A 103.8(6) . .
C5B Si1 C7A 70(2) . .
C4 Si1 C7A 108.3(5) . .
C5A Si1 C6B 70.1(13) . .
C7B Si1 C6B 105.6(19) . .
C6A Si1 C6B 55.8(12) . .
C5B Si1 C6B 109(2) . .
C4 Si1 C6B 104.6(11) . .
C7A Si1 C6B 145.9(12) . .
O2 O1 S1 131(2) 5_555 .
O2 O1 S1 57.8(15) 5_555 5_555
S1 O1 S1 87.3(11) . 5_555
O1 O2 S1 91.4(18) 5_555 .
O1 O2 S1 30.4(16) 5_555 5_555
S1 O2 S1 72.9(7) . 5_555
C15 N1 C11 117.5(7) 5_655 .
C15 N1 Fe1 107.3(5) 5_655 .
C11 N1 Fe1 116.7(5) . .
C15 N1 H1 104.60 5_655 .
C11 N1 H1 104.60 . .
Fe1 N1 H1 104.60 . .
C13 N2 C14 111.9(7) . .
C13 N2 Fe1 119.2(6) . .
C14 N2 Fe1 106.1(6) . .
C13 N2 H2 106.30 . .
C14 N2 H2 106.30 . .
Fe1 N2 H2 106.30 . .
C2 C1 Fe1 177.5(6) . .
C1 C2 C3 177.7(7) . .
C4 C3 C2 177.5(7) . .
C3 C4 Si1 177.8(6) . .
Si1 C5A H5A1 109.50 . .
Si1 C5A H5A2 109.50 . .
Si1 C5A H5A3 109.50 . .
Si1 C5B H5B1 109.50 . .
Si1 C5B H5B2 109.50 . .
H5B1 C5B H5B2 109.50 . .
Si1 C5B H5B3 109.50 . .
H5B1 C5B H5B3 109.50 . .
H5B2 C5B H5B3 109.50 . .
Si1 C6A H6A1 109.50 . .
Si1 C6A H6A2 109.50 . .
Si1 C6A H6A3 109.50 . .
Si1 C6B H6B1 109.50 . .
Si1 C6B H6B2 109.50 . .
H6B1 C6B H6B2 109.50 . .
Si1 C6B H6B3 109.50 . .
H6B1 C6B H6B3 109.50 . .
H6B2 C6B H6B3 109.50 . .
Si1 C7A H7A1 109.50 . .
Si1 C7A H7A2 109.50 . .
Si1 C7A H7A3 109.50 . .
Si1 C7B H7B1 109.50 . .
Si1 C7B H7B2 109.50 . .
H7B1 C7B H7B2 109.50 . .
Si1 C7B H7B3 109.50 . .
H7B1 C7B H7B3 109.50 . .
H7B2 C7B H7B3 109.50 . .
C12 C11 N1 112.5(8) . .
C12 C11 H11A 109.10 . .
N1 C11 H11A 109.10 . .
C12 C11 H11B 109.10 . .
N1 C11 H11B 109.10 . .
H11A C11 H11B 107.80 . .
C13 C12 C11 116.4(8) . .
C13 C12 H12A 108.20 . .
C11 C12 H12A 108.20 . .
C13 C12 H12B 108.20 . .
C11 C12 H12B 108.20 . .
H12A C12 H12B 107.30 . .
N2 C13 C12 110.1(8) . .
N2 C13 H13A 109.60 . .
C12 C13 H13A 109.60 . .
N2 C13 H13B 109.60 . .
C12 C13 H13B 109.60 . .
H13A C13 H13B 108.20 . .
C15 C14 N2 105.4(7) . .
C15 C14 H14A 110.70 . .
N2 C14 H14A 110.70 . .
C15 C14 H14B 110.70 . .
N2 C14 H14B 110.70 . .
H14A C14 H14B 108.80 . .
N1 C15 C14 109.4(8) 5_655 .
N1 C15 H15A 109.80 5_655 .
C14 C15 H15A 109.80 . .
N1 C15 H15B 109.80 5_655 .
C14 C15 H15B 109.80 . .
H15A C15 H15B 108.20 . .
F3 C21 F2 119.0(14) . .
F3 C21 F1 109.6(14) . .
F2 C21 F1 108.4(13) . .
F3 C21 S1 108.1(13) . .
F2 C21 S1 107.8(10) . .
F1 C21 S1 102.7(10) . .

loop_
_geom_bond_atom_site_label_1
_geom_bond_atom_site_label_2
_geom_bond_distance
_geom_bond_site_symmetry_2
Fe1 C1 1.935(8) .
Fe1 C1 1.935(8) 5_655
Fe1 N1 2.002(6) .
Fe1 N1 2.002(6) 5_655
Fe1 N2 2.011(6) 5_655
Fe1 N2 2.011(6) .
S1 O1 1.405(19) .
S1 O3 1.413(11) .
S1 O2 1.447(12) .
S1 O1 1.71(2) 5_555
S1 C21 1.919(15) .
S1 O2 2.087(16) 5_555
S1 S1 2.161(11) 5_555
Si1 C5A 1.789(10) .
Si1 C7B 1.802(17) .
Si1 C6A 1.832(10) .
Si1 C5B 1.836(17) .
Si1 C4 1.838(8) .
Si1 C7A 1.855(11) .
Si1 C6B 1.858(17) .
F1 C21 1.347(16) .
F2 C21 1.266(16) .
F3 C21 1.151(16) .
O1 O2 0.874(15) 5_555
O1 S1 1.71(2) 5_555
O2 O1 0.874(15) 5_555
O2 S1 2.087(16) 5_555
N1 C15 1.461(9) 5_655
N1 C11 1.492(10) .
N1 H1 0.9300 .
N2 C13 1.401(10) .
N2 C14 1.544(11) .
N2 H2 0.9300 .
C1 C2 1.230(8) .
C2 C3 1.378(10) .
C3 C4 1.223(9) .
C5A H5A1 0.9800 .
C5A H5A2 0.9800 .
C5A H5A3 0.9800 .
C5B H5B1 0.9800 .
C5B H5B2 0.9800 .
C5B H5B3 0.9800 .
C6A H6A1 0.9800 .
C6A H6A2 0.9800 .
C6A H6A3 0.9800 .
C6B H6B1 0.9800 .
C6B H6B2 0.9800 .
C6B H6B3 0.9800 .
C7A H7A1 0.9800 .
C7A H7A2 0.9800 .
C7A H7A3 0.9800 .
C7B H7B1 0.9800 .
C7B H7B2 0.9800 .
C7B H7B3 0.9800 .
C11 C12 1.477(12) .
C11 H11A 0.9900 .
C11 H11B 0.9900 .
C12 C13 1.453(12) .
C12 H12A 0.9900 .
C12 H12B 0.9900 .
C13 H13A 0.9900 .
C13 H13B 0.9900 .
C14 C15 1.484(12) .
C14 H14A 0.9900 .
C14 H14B 0.9900 .
C15 N1 1.461(9) 5_655
C15 H15A 0.9900 .
C15 H15B 0.9900 .

loop_
_geom_hbond_atom_site_label_D
_geom_hbond_atom_site_label_H
_geom_hbond_atom_site_label_A
_geom_hbond_distance_DH
_geom_hbond_distance_HA
_geom_hbond_distance_DA
_geom_hbond_angle_DHA
_geom_hbond_site_symmetry_A
N1 H1 O3 0.931(7) 2.121(10) 2.869(12) 136.5(4) 5_655
N2 H2 O2 0.931(7) 2.171(15) 3.00(2) 147.7(4) 8_665

loop_
_geom_torsion_atom_site_label_1
_geom_torsion_atom_site_label_2
_geom_torsion_atom_site_label_3
_geom_torsion_atom_site_label_4
_geom_torsion
_geom_torsion_site_symmetry_1
_geom_torsion_site_symmetry_4
O3 S1 O1 O2 80(3) . 5
O2 S1 O1 O2 -61(3) . 5
O1 S1 O1 O2 -41(3) 5 5
C21 S1 O1 O2 -174(3) . 5
S1 S1 O1 O2 -41(3) 5 5
O3 S1 O1 S1 121.5(10) . 5
O2 S1 O1 S1 -19.7(11) . 5
O1 S1 O1 S1 0.0 5 5
C21 S1 O1 S1 -132.4(7) . 5
O2 S1 O1 S1 41(3) 5 5
O1 S1 O2 O1 41(3) . 5
O3 S1 O2 O1 -101(2) . 5
C21 S1 O2 O1 154.9(19) . 5
O2 S1 O2 O1 24.5(17) 5 5
S1 S1 O2 O1 24.5(17) 5 5
O1 S1 O2 S1 16.8(9) . 5
O3 S1 O2 S1 -125.3(10) . 5
O1 S1 O2 S1 -24.5(17) 5 5
C21 S1 O2 S1 130.4(7) . 5
O2 S1 O2 S1 0.0 5 5
C1 Fe1 N1 C15 103.2(6) . 5_655
C1 Fe1 N1 C15 -76.8(6) 5_655 5_655
N1 Fe1 N1 C15 104(3) 5_655 5_655
N2 Fe1 N1 C15 13.8(5) 5_655 5_655
N2 Fe1 N1 C15 -166.2(5) . 5_655
C1 Fe1 N1 C11 -122.5(6) . .
C1 Fe1 N1 C11 57.5(6) 5_655 .
N1 Fe1 N1 C11 -122(3) 5_655 .
N2 Fe1 N1 C11 148.0(6) 5_655 .
N2 Fe1 N1 C11 -32.0(6) . .
C1 Fe1 N2 C13 126.7(7) . .
C1 Fe1 N2 C13 -53.3(7) 5_655 .
N1 Fe1 N2 C13 37.0(7) . .
N1 Fe1 N2 C13 -143.0(7) 5_655 .
N2 Fe1 N2 C13 12.4(16) 5_655 .
C1 Fe1 N2 C14 -105.9(5) . .
C1 Fe1 N2 C14 74.1(5) 5_655 .
N1 Fe1 N2 C14 164.4(5) . .
N1 Fe1 N2 C14 -15.6(5) 5_655 .
N2 Fe1 N2 C14 139.8(16) 5_655 .
C1 Fe1 C1 C2 117(16) 5_655 .
N1 Fe1 C1 C2 -148(14) . .
N1 Fe1 C1 C2 32(14) 5_655 .
N2 Fe1 C1 C2 -62(14) 5_655 .
N2 Fe1 C1 C2 118(14) . .
Fe1 C1 C2 C3 43(27) . .
C1 C2 C3 C4 -36(29) . .
C2 C3 C4 Si1 11(31) . .
C5A Si1 C4 C3 -42(17) . .
C7B Si1 C4 C3 127(17) . .
C6A Si1 C4 C3 -174(17) . .
C5B Si1 C4 C3 0(17) . .
C7A Si1 C4 C3 73(17) . .
C6B Si1 C4 C3 -115(17) . .
C15 N1 C11 C12 179.3(7) 5_655 .
Fe1 N1 C11 C12 49.8(9) . .
N1 C11 C12 C13 -70.0(10) . .
C14 N2 C13 C12 178.3(7) . .
Fe1 N2 C13 C12 -57.1(9) . .
C11 C12 C13 N2 73.0(10) . .
C13 N2 C14 C15 173.2(7) . .
Fe1 N2 C14 C15 41.6(8) . .
N2 C14 C15 N1 -56.2(9) . 5_655
O1 S1 C21 F3 -165.8(13) . .
O3 S1 C21 F3 -45.6(12) . .
O2 S1 C21 F3 71.6(13) . .
O1 S1 C21 F3 88.1(16) 5 .
O2 S1 C21 F3 -168.1(9) 5 .
S1 S1 C21 F3 142.5(10) 5 .
O1 S1 C21 F2 64.4(13) . .
O3 S1 C21 F2 -175.5(11) . .
O2 S1 C21 F2 -58.2(13) . .
O1 S1 C21 F2 -41.7(16) 5 .
O2 S1 C21 F2 62.1(11) 5 .
S1 S1 C21 F2 12.7(14) 5 .
O1 S1 C21 F1 -50.0(15) . .
O3 S1 C21 F1 70.2(12) . .
O2 S1 C21 F1 -172.5(12) . .
O1 S1 C21 F1 -156.1(12) 5 .
O2 S1 C21 F1 -52.3(14) 5 .
S1 S1 C21 F1 -101.6(12) 5 .
